data_7224433
loop_
_publ_author_name
'Wang, Guang-Tu'
'Zhang, Jing-Chuan'
'Tang, Zeng-Yi'
'Zhou, Heng-Tai'
'Zhang, Li'
'Yang, Rui-Wu'
'Zou, Ping'
'Yu, Ying-Hui'
'Gao, Jin-Sheng'
'Hou, Guang-Feng'

_publ_section_title
;
 Synthesis, structures, luminescence and magnetism of nine lanthanide
 complexes with three-dimensional frameworks constructed from
 2-(pyridyl-N-oxide)methylphosphonic acid and oxalic acid
;
_journal_issue 14
_journal_name_full CrystEngComm
_journal_page_first 2437
_journal_paper_doi 10.1039/C6CE00023A
_journal_volume 18
_journal_year 2016
_chemical_formula_moiety 'C8 H9 Ho N O9 P, 3(H2 O)'
_chemical_formula_sum 'C8 H15 Ho N O12 P'
_chemical_formula_weight 513.11
_chemical_name_systematic
; 
 ? 
;
_space_group_IT_number 14
_symmetry_cell_setting monoclinic
_symmetry_space_group_name_Hall '-P 2ybc'
_symmetry_space_group_name_H-M 'P 1 21/c 1'
_atom_sites_solution_hydrogens geom
_atom_sites_solution_primary direct
_atom_sites_solution_secondary difmap
_audit_creation_method SHELXL-97
_audit_update_record
;
2016-02-01 deposited with the CCDC.
2016-02-23 downloaded from the CCDC.
;
_cell_angle_alpha 90.00
_cell_angle_beta 112.678(3)
_cell_angle_gamma 90.00
_cell_formula_units_Z 4
_cell_length_a 9.7216(3)
_cell_length_b 10.4273(3)
_cell_length_c 16.4046(6)
_cell_measurement_reflns_used 3120
_cell_measurement_temperature 293(2)
_cell_measurement_theta_max 29.0508
_cell_measurement_theta_min 2.8972
_cell_volume 1534.37(9)
_computing_cell_refinement
;
CrysAlisPro, Agilent Technologies,
Version 1.171.35.21 (release 20-01-2012 CrysAlis171 .NET)
(compiled Jan 23 2012,18:06:46)
;
_computing_data_collection
;
CrysAlisPro, Agilent Technologies,
Version 1.171.35.21 (release 20-01-2012 CrysAlis171 .NET)
(compiled Jan 23 2012,18:06:46)
;
_computing_data_reduction
;
CrysAlisPro, Agilent Technologies,
Version 1.171.35.21 (release 20-01-2012 CrysAlis171 .NET)
(compiled Jan 23 2012,18:06:46)
;
_computing_structure_refinement 'SHELXL-97 (Sheldrick, 1997)'
_computing_structure_solution 'SHELXS-97 (Sheldrick, 1990)'
_diffrn_ambient_temperature 293(2)
_diffrn_detector_area_resol_mean 16.1954
_diffrn_measured_fraction_theta_full 0.998
_diffrn_measured_fraction_theta_max 0.998
_diffrn_measurement_device_type 'Xcalibur, Eos'
_diffrn_measurement_method '\w scans'
_diffrn_radiation_monochromator graphite
_diffrn_radiation_source 'fine-focus sealed tube'
_diffrn_radiation_type MoK\a
_diffrn_radiation_wavelength 0.71073
_diffrn_reflns_av_R_equivalents 0.0187
_diffrn_reflns_av_sigmaI/netI 0.0257
_diffrn_reflns_limit_h_max 11
_diffrn_reflns_limit_h_min -11
_diffrn_reflns_limit_k_max 6
_diffrn_reflns_limit_k_min -12
_diffrn_reflns_limit_l_max 18
_diffrn_reflns_limit_l_min -19
_diffrn_reflns_number 6067
_diffrn_reflns_theta_full 25.00
_diffrn_reflns_theta_max 25.00
_diffrn_reflns_theta_min 2.90
_exptl_absorpt_coefficient_mu 5.324
_exptl_absorpt_correction_T_max 0.5103
_exptl_absorpt_correction_T_min 0.4577
_exptl_absorpt_correction_type multi-scan
_exptl_absorpt_process_details
;
CrysAlisPro, Agilent Technologies,
Version 1.171.35.21 (release 20-01-2012 CrysAlis171 .NET)
(compiled Jan 23 2012,18:06:46)
Empirical absorption correction using spherical harmonics,
 implemented in SCALE3 ABSPACK scaling algorithm.
;
_exptl_crystal_colour colorless
_exptl_crystal_density_diffrn 2.221
_exptl_crystal_density_method 'not measured'
_exptl_crystal_description block
_exptl_crystal_F_000 992
_exptl_crystal_size_max 0.17
_exptl_crystal_size_mid 0.17
_exptl_crystal_size_min 0.15
_refine_diff_density_max 0.988
_refine_diff_density_min -0.961
_refine_diff_density_rms 0.113
_refine_ls_extinction_method none
_refine_ls_goodness_of_fit_ref 1.016
_refine_ls_hydrogen_treatment mixed
_refine_ls_matrix_type full
_refine_ls_number_parameters 209
_refine_ls_number_reflns 2697
_refine_ls_number_restraints 12
_refine_ls_restrained_S_all 1.048
_refine_ls_R_factor_all 0.0251
_refine_ls_R_factor_gt 0.0228
_refine_ls_shift/su_max 0.001
_refine_ls_shift/su_mean 0.000
_refine_ls_structure_factor_coef Fsqd
_refine_ls_weighting_details 'calc w=1/[\s^2^(Fo^2^)+(0.0260P)^2^+4.7288P] where P=(Fo^2^+2Fc^2^)/3'
_refine_ls_weighting_scheme calc
_refine_ls_wR_factor_gt 0.0552
_refine_ls_wR_factor_ref 0.0568
_reflns_number_gt 2518
_reflns_number_total 2697
_reflns_threshold_expression >2sigma(I)
_cod_data_source_file c6ce00023a2.cif
_cod_data_source_block 5-Ho
_cod_depositor_comments 'Adding full bibliography for 7224429--7224437.cif.'
_cod_original_sg_symbol_H-M 'P 21/c'
_cod_database_code 7224433

loop_
_symmetry_equiv_pos_as_xyz
'x, y, z'
'-x, y+1/2, -z+1/2'
'-x, -y, -z'
'x, -y-1/2, z-1/2'

loop_
_atom_site_label
_atom_site_type_symbol
_atom_site_fract_x
_atom_site_fract_y
_atom_site_fract_z
_atom_site_U_iso_or_equiv
_atom_site_adp_type
_atom_site_occupancy
_atom_site_symmetry_multiplicity
_atom_site_calc_flag
_atom_site_refinement_flags
C1 C -0.3212(6) 1.0615(6) -0.0324(4) 0.0414(14) Uani 1 1 d .
H1 H -0.3908 1.1184 -0.0697 0.050 Uiso 1 1 calc R
C2 C -0.3570(7) 0.9342(7) -0.0321(5) 0.0535(18) Uani 1 1 d .
H2 H -0.4506 0.9045 -0.0688 0.064 Uiso 1 1 calc R
C3 C -0.2539(9) 0.8517(7) 0.0226(5) 0.059(2) Uani 1 1 d .
H3 H -0.2772 0.7654 0.0233 0.071 Uiso 1 1 calc R
C4 C -0.1158(8) 0.8958(5) 0.0767(4) 0.0482(16) Uani 1 1 d .
H4 H -0.0461 0.8391 0.1142 0.058 Uiso 1 1 calc R
C5 C -0.0792(6) 1.0240(5) 0.0760(3) 0.0280(11) Uani 1 1 d .
C6 C 0.0689(5) 1.0790(5) 0.1305(3) 0.0293(11) Uani 1 1 d .
H6A H 0.0949 1.1430 0.0960 0.035 Uiso 1 1 calc R
H6B H 0.1432 1.0115 0.1449 0.035 Uiso 1 1 calc R
C7 C -0.0718(5) 0.9690(4) 0.4670(3) 0.0191(9) Uani 1 1 d .
C8 C 0.5172(5) 0.9375(4) 0.5266(3) 0.0169(9) Uani 1 1 d .
Ho1 Ho 0.17796(2) 0.896396(19) 0.392929(12) 0.01447(8) Uani 1 1 d .
N1 N -0.1856(4) 1.1044(4) 0.0214(3) 0.0255(9) Uani 1 1 d .
O1 O 0.0606(3) 1.0497(3) 0.2924(2) 0.0228(7) Uani 1 1 d .
O2 O 0.2348(4) 1.2138(4) 0.2719(2) 0.0348(9) Uani 1 1 d .
H2A H 0.2868 1.1737 0.3160 0.052 Uiso 1 1 calc R
O3 O -0.0418(3) 1.2538(3) 0.20991(19) 0.0248(7) Uani 1 1 d .
O4 O -0.1527(3) 1.2275(3) 0.0178(2) 0.0261(7) Uani 1 1 d .
O5 O -0.1860(3) 0.9791(3) 0.4842(2) 0.0254(7) Uani 1 1 d .
O6 O -0.0632(3) 0.9154(3) 0.4017(2) 0.0241(7) Uani 1 1 d .
O7 O 0.4217(3) 0.8511(3) 0.5033(2) 0.0262(7) Uani 1 1 d .
O8 O 0.6416(3) 0.9332(3) 0.5901(2) 0.0232(7) Uani 1 1 d .
O9 O 0.3126(4) 0.8376(5) 0.3067(3) 0.0552(13) Uani 1 1 d .
H91 H 0.2833 0.7685 0.2778 0.083 Uiso 1 1 d R
H92 H 0.3981 0.8640 0.3113 0.083 Uiso 1 1 d R
O10 O 0.5942(6) 0.8824(8) 0.3229(4) 0.136(4) Uani 1 1 d .
H101 H 0.6487 0.8715 0.2934 0.205 Uiso 1 1 d R
H102 H 0.6475 0.9181 0.3714 0.205 Uiso 1 1 d R
O11 O 0.2833(12) 0.5323(13) 0.2829(7) 0.214(5) Uani 1 1 d U
H111 H 0.2844 0.4565 0.3021 0.321 Uiso 1 1 d R
H112 H 0.2082 0.5703 0.2861 0.321 Uiso 1 1 d R
O12 O 0.2313(13) 0.7010(12) 0.1627(7) 0.219(5) Uani 1 1 d U
H121 H 0.2440 0.6232 0.1795 0.329 Uiso 1 1 d R
H122 H 0.1854 0.6766 0.1096 0.329 Uiso 1 1 d R
P1 P 0.07448(12) 1.15183(12) 0.23178(7) 0.0195(2) Uani 1 1 d .

loop_
_atom_site_aniso_label
_atom_site_aniso_U_11
_atom_site_aniso_U_22
_atom_site_aniso_U_33
_atom_site_aniso_U_23
_atom_site_aniso_U_13
_atom_site_aniso_U_12
C1 0.029(3) 0.049(4) 0.042(3) -0.021(3) 0.009(2) -0.003(3)
C2 0.047(4) 0.058(4) 0.063(4) -0.027(4) 0.029(3) -0.028(4)
C3 0.096(6) 0.038(4) 0.055(4) -0.016(3) 0.042(4) -0.030(4)
C4 0.083(5) 0.029(3) 0.038(3) 0.002(3) 0.029(3) 0.000(3)
C5 0.041(3) 0.024(3) 0.024(2) -0.001(2) 0.019(2) 0.005(2)
C6 0.032(3) 0.032(3) 0.025(2) 0.004(2) 0.012(2) 0.011(2)
C7 0.020(2) 0.015(2) 0.020(2) 0.0007(19) 0.0047(18) 0.0007(18)
C8 0.016(2) 0.016(2) 0.016(2) -0.0017(19) 0.0032(18) 0.0012(18)
Ho1 0.01277(11) 0.01352(12) 0.01300(11) -0.00084(8) 0.00042(8) -0.00037(7)
N1 0.028(2) 0.025(2) 0.026(2) -0.0101(19) 0.0125(18) -0.0026(18)
O1 0.0178(15) 0.0230(17) 0.0226(16) 0.0085(15) 0.0021(13) 0.0004(14)
O2 0.0262(17) 0.035(2) 0.0331(19) 0.0125(18) 0.0005(15) -0.0053(16)
O3 0.0287(17) 0.0242(17) 0.0186(15) 0.0052(15) 0.0060(13) 0.0103(15)
O4 0.0293(17) 0.0208(17) 0.0229(16) -0.0018(15) 0.0042(14) 0.0023(15)
O5 0.0194(15) 0.0317(19) 0.0251(16) -0.0084(16) 0.0086(13) -0.0051(15)
O6 0.0176(15) 0.0316(19) 0.0200(16) -0.0091(15) 0.0039(13) -0.0021(14)
O7 0.0163(15) 0.0178(17) 0.0327(18) 0.0067(15) -0.0034(14) -0.0023(14)
O8 0.0162(15) 0.0214(17) 0.0217(16) 0.0066(15) -0.0039(13) -0.0013(14)
O9 0.031(2) 0.083(3) 0.061(3) -0.047(3) 0.027(2) -0.023(2)
O10 0.044(3) 0.271(11) 0.090(4) -0.067(6) 0.022(3) -0.067(5)
O11 0.179(8) 0.266(10) 0.209(8) -0.058(8) 0.089(7) -0.006(7)
O12 0.283(9) 0.192(8) 0.159(7) -0.043(7) 0.059(7) -0.002(7)
P1 0.0179(5) 0.0197(6) 0.0172(5) 0.0045(5) 0.0026(5) 0.0025(5)

loop_
_atom_type_symbol
_atom_type_description
_atom_type_scat_dispersion_real
_atom_type_scat_dispersion_imag
_atom_type_scat_source
C C 0.0033 0.0016 'International Tables Vol C Tables 4.2.6.8 and 6.1.1.4'
H H 0.0000 0.0000 'International Tables Vol C Tables 4.2.6.8 and 6.1.1.4'
Ho Ho -0.2175 4.6783 'International Tables Vol C Tables 4.2.6.8 and 6.1.1.4'
O O 0.0106 0.0060 'International Tables Vol C Tables 4.2.6.8 and 6.1.1.4'
P P 0.1023 0.0942 'International Tables Vol C Tables 4.2.6.8 and 6.1.1.4'
N N 0.0061 0.0033 'International Tables Vol C Tables 4.2.6.8 and 6.1.1.4'

loop_
_geom_angle_atom_site_label_1
_geom_angle_atom_site_label_2
_geom_angle_atom_site_label_3
_geom_angle
_geom_angle_site_symmetry_1
_geom_angle_site_symmetry_3
N1 C1 C2 120.2(6) . .
N1 C1 H1 119.9 . .
C2 C1 H1 119.9 . .
C3 C2 C1 119.3(6) . .
C3 C2 H2 120.3 . .
C1 C2 H2 120.3 . .
C2 C3 C4 120.2(6) . .
C2 C3 H3 119.9 . .
C4 C3 H3 119.9 . .
C3 C4 C5 120.6(6) . .
C3 C4 H4 119.7 . .
C5 C4 H4 119.7 . .
N1 C5 C4 117.8(5) . .
N1 C5 C6 118.2(4) . .
C4 C5 C6 124.0(5) . .
C5 C6 P1 113.2(3) . .
C5 C6 H6A 108.9 . .
P1 C6 H6A 108.9 . .
C5 C6 H6B 108.9 . .
P1 C6 H6B 108.9 . .
H6A C6 H6B 107.8 . .
O6 C7 O5 126.4(4) . .
O6 C7 C7 116.8(5) . 3_576
O5 C7 C7 116.7(5) . 3_576
O7 C8 O8 126.5(4) . .
O7 C8 C8 117.9(4) . 3_676
O8 C8 C8 115.6(5) . 3_676
O3 Ho1 O1 86.27(12) 2_545 .
O3 Ho1 O9 71.36(12) 2_545 .
O1 Ho1 O9 89.26(15) . .
O3 Ho1 O4 78.54(11) 2_545 2_545
O1 Ho1 O4 146.51(11) . 2_545
O9 Ho1 O4 113.21(15) . 2_545
O3 Ho1 O5 144.44(10) 2_545 3_576
O1 Ho1 O5 94.27(12) . 3_576
O9 Ho1 O5 144.14(12) . 3_576
O4 Ho1 O5 81.87(11) 2_545 3_576
O3 Ho1 O7 123.82(11) 2_545 .
O1 Ho1 O7 139.37(11) . .
O9 Ho1 O7 77.67(13) . .
O4 Ho1 O7 72.27(11) 2_545 .
O5 Ho1 O7 76.59(11) 3_576 .
O3 Ho1 O6 78.16(11) 2_545 .
O1 Ho1 O6 75.93(11) . .
O9 Ho1 O6 146.88(12) . .
O4 Ho1 O6 71.85(11) 2_545 .
O5 Ho1 O6 67.61(10) 3_576 .
O7 Ho1 O6 131.93(11) . .
O3 Ho1 O8 139.05(11) 2_545 3_676
O1 Ho1 O8 72.93(10) . 3_676
O9 Ho1 O8 73.45(13) . 3_676
O4 Ho1 O8 135.65(10) 2_545 3_676
O5 Ho1 O8 73.59(11) 3_576 3_676
O7 Ho1 O8 66.49(10) . 3_676
O6 Ho1 O8 127.37(11) . 3_676
O4 N1 C1 118.9(5) . .
O4 N1 C5 119.2(4) . .
C1 N1 C5 121.9(5) . .
P1 O1 Ho1 146.74(18) . .
P1 O2 H2A 109.5 . .
P1 O3 Ho1 145.27(18) . 2
N1 O4 Ho1 127.4(3) . 2
C7 O5 Ho1 119.7(3) . 3_576
C7 O6 Ho1 118.6(3) . .
C8 O7 Ho1 119.4(3) . .
C8 O8 Ho1 119.3(3) . 3_676
Ho1 O9 H91 114.4 . .
Ho1 O9 H92 127.9 . .
H91 O9 H92 115.5 . .
H101 O10 H102 107.6 . .
H111 O11 H112 107.4 . .
H121 O12 H122 90.0 . .
O3 P1 O1 114.37(18) . .
O3 P1 O2 110.1(2) . .
O1 P1 O2 109.98(18) . .
O3 P1 C6 109.1(2) . .
O1 P1 C6 109.4(2) . .
O2 P1 C6 103.3(2) . .

loop_
_geom_bond_atom_site_label_1
_geom_bond_atom_site_label_2
_geom_bond_distance
_geom_bond_site_symmetry_2
C1 N1 1.349(7) .
C1 C2 1.373(9) .
C1 H1 0.9300 .
C2 C3 1.362(10) .
C2 H2 0.9300 .
C3 C4 1.372(10) .
C3 H3 0.9300 .
C4 C5 1.384(7) .
C4 H4 0.9300 .
C5 N1 1.365(6) .
C5 C6 1.485(7) .
C6 P1 1.808(5) .
C6 H6A 0.9700 .
C6 H6B 0.9700 .
C7 O6 1.240(5) .
C7 O5 1.251(5) .
C7 C7 1.540(8) 3_576
C8 O7 1.243(5) .
C8 O8 1.257(5) .
C8 C8 1.531(9) 3_676
Ho1 O3 2.255(3) 2_545
Ho1 O1 2.264(3) .
Ho1 O9 2.349(3) .
Ho1 O4 2.363(3) 2_545
Ho1 O5 2.373(3) 3_576
Ho1 O7 2.410(3) .
Ho1 O6 2.412(3) .
Ho1 O8 2.436(3) 3_676
N1 O4 1.330(5) .
O1 P1 1.498(3) .
O2 P1 1.577(3) .
O2 H2A 0.8200 .
O3 P1 1.492(3) .
O3 Ho1 2.255(3) 2
O4 Ho1 2.363(3) 2
O5 Ho1 2.373(3) 3_576
O8 Ho1 2.436(3) 3_676
O9 H91 0.8499 .
O9 H92 0.8500 .
O10 H101 0.8501 .
O10 H102 0.8501 .
O11 H111 0.8500 .
O11 H112 0.8500 .
O12 H121 0.8500 .
O12 H122 0.8500 .

loop_
_geom_hbond_atom_site_label_D
_geom_hbond_atom_site_label_H
_geom_hbond_atom_site_label_A
_geom_hbond_distance_DH
_geom_hbond_distance_HA
_geom_hbond_distance_DA
_geom_hbond_angle_DHA
_geom_hbond_site_symmetry_A
O9 H91 O3 0.85 2.44 2.687(5) 97.7 2_545
O9 H91 O11 0.85 2.46 3.206(14) 146.4 .
O10 H101 O11 0.85 2.34 2.910(12) 125.2 2_655
O10 H101 O2 0.85 2.46 3.203(8) 145.7 2_645
O10 H102 O5 0.85 2.03 2.868(6) 166.5 1_655
O10 H102 O6 0.85 2.66 3.092(6) 112.8 1_655
O11 H112 O1 0.85 2.44 3.090(11) 134.2 2_545
O11 H112 O3 0.85 2.52 3.328(12) 158.4 2_545
O12 H121 O11 0.85 1.85 2.542(17) 137.6 .
O12 H122 O4 0.85 2.23 2.857(11) 131.0 3_575
O12 H122 O5 0.85 2.57 3.247(11) 136.9 2_545
O2 H2A O8 0.82 1.81 2.611(4) 165.9 3_676
